data_4306937
loop_
_publ_author_name
'Hanan E. Abdou'
'Ahmed A. Mohamed'
'John P. Fackler'

_publ_section_title
;
Syntheses of Mixed-Ligand Tetranuclear Gold(I)-Nitrogen Clusters by
Ligand Exchange Reactions with the Dinuclear Gold(I) Formamidinate Complex
Au2(2,6-Me2Ph-form)2
;
_journal_name_full 'Inorganic Chemistry'
_journal_page_first 141
_journal_page_last 146
_journal_paper_doi 10.1021/ic0612449
_journal_volume 46
_journal_year 2007
_chemical_formula_sum 'C66 H60 Au4 N8 O'
_chemical_formula_weight 1769.10
_chemical_name_systematic
; 
 ? 
;
_space_group_IT_number 14
_symmetry_cell_setting monoclinic
_symmetry_space_group_name_Hall '-P 2ybc'
_symmetry_space_group_name_H-M 'P 1 21/c 1'
_atom_sites_solution_hydrogens geom
_atom_sites_solution_primary direct
_atom_sites_solution_secondary difmap
_audit_creation_method SHELXL-97
_cell_angle_alpha 90.00
_cell_angle_beta 90.94(3)
_cell_angle_gamma 90.00
_cell_formula_units_Z 4
_cell_length_a 23.058(5)
_cell_length_b 14.314(3)
_cell_length_c 18.528(4)
_cell_measurement_temperature 110(2)
_cell_volume 6114(2)
_computing_cell_refinement 'Bruker SMART'
_computing_data_collection 'Bruker SMART'
_computing_data_reduction 'Bruker SAINT'
_computing_molecular_graphics 'Bruker SHELXTL'
_computing_publication_material 'Bruker SHELXTL'
_computing_structure_refinement 'SHELXL-97 (Sheldrick, 1997)'
_computing_structure_solution 'SHELXS-97 (Sheldrick, 1990)'
_diffrn_ambient_temperature 110(2)
_diffrn_measured_fraction_theta_full 0.995
_diffrn_measured_fraction_theta_max 0.995
_diffrn_measurement_device_type 'CCD area detector'
_diffrn_measurement_method 'phi and omega scans'
_diffrn_radiation_monochromator graphite
_diffrn_radiation_source 'fine-focus sealed tube'
_diffrn_radiation_type MoK\a
_diffrn_radiation_wavelength 0.71073
_diffrn_reflns_av_R_equivalents 0.0554
_diffrn_reflns_av_sigmaI/netI 0.0539
_diffrn_reflns_limit_h_max 27
_diffrn_reflns_limit_h_min -26
_diffrn_reflns_limit_k_max 17
_diffrn_reflns_limit_k_min -17
_diffrn_reflns_limit_l_max 22
_diffrn_reflns_limit_l_min -21
_diffrn_reflns_number 43077
_diffrn_reflns_theta_full 25.00
_diffrn_reflns_theta_max 25.00
_diffrn_reflns_theta_min 1.77
_exptl_absorpt_coefficient_mu 9.616
_exptl_absorpt_correction_type none
_exptl_absorpt_process_details SADAB
_exptl_crystal_colour colorless
_exptl_crystal_density_diffrn 1.922
_exptl_crystal_density_method 'not measured'
_exptl_crystal_description needles
_exptl_crystal_F_000 3344
_exptl_crystal_size_max 0.3
_exptl_crystal_size_mid 0.20
_exptl_crystal_size_min 0.15
_refine_diff_density_max 4.483
_refine_diff_density_min -1.077
_refine_diff_density_rms 0.297
_refine_ls_extinction_method none
_refine_ls_goodness_of_fit_ref 1.178
_refine_ls_hydrogen_treatment mixed
_refine_ls_matrix_type full
_refine_ls_number_parameters 646
_refine_ls_number_reflns 10709
_refine_ls_number_restraints 473
_refine_ls_restrained_S_all 1.156
_refine_ls_R_factor_all 0.0988
_refine_ls_R_factor_gt 0.0589
_refine_ls_shift/su_max 0.152
_refine_ls_shift/su_mean 0.007
_refine_ls_structure_factor_coef Fsqd
_refine_ls_weighting_details 'calc w=1/[\s^2^(Fo^2^)+(0.0787P)^2^+71.0033P] where P=(Fo^2^+2Fc^2^)/3'
_refine_ls_weighting_scheme calc
_refine_ls_wR_factor_gt 0.1374
_refine_ls_wR_factor_ref 0.1796
_reflns_number_gt 7328
_reflns_number_total 10709
_reflns_threshold_expression >2sigma(I)
_cod_data_source_file ic0612449si20060705_055847.cif
_cod_data_source_block pzn
_cod_database_code 4306937

loop_
_symmetry_equiv_pos_as_xyz
'x, y, z'
'-x, y+1/2, -z+1/2'
'-x, -y, -z'
'x, -y-1/2, z-1/2'

loop_
_atom_site_label
_atom_site_type_symbol
_atom_site_fract_x
_atom_site_fract_y
_atom_site_fract_z
_atom_site_U_iso_or_equiv
_atom_site_adp_type
_atom_site_occupancy
_atom_site_symmetry_multiplicity
_atom_site_calc_flag
_atom_site_refinement_flags
_atom_site_disorder_assembly
_atom_site_disorder_group
Au1 Au 0.21829(3) 0.80908(4) 0.43726(3) 0.03996(17) Uani 1 1 d . . .
Au2 Au 0.35295(3) 0.85997(4) 0.42136(3) 0.04765(19) Uani 1 1 d . . .
Au3 Au 0.31266(2) 1.00616(4) 0.31145(3) 0.03986(17) Uani 1 1 d . . .
Au4 Au 0.17898(2) 0.97026(4) 0.34263(3) 0.03821(17) Uani 1 1 d . . .
O1 O 0.169(3) 0.165(3) 0.178(3) 0.40(5) Uani 1 1 d D . .
N1 N 0.2592(6) 0.8677(8) 0.5234(6) 0.045(3) Uani 1 1 d . . .
N2 N 0.3173(7) 0.8822(10) 0.5179(7) 0.060(4) Uani 1 1 d . A .
N3 N 0.3839(5) 0.8405(9) 0.3212(7) 0.046(3) Uani 1 1 d . B .
N4 N 0.3576(5) 0.8997(9) 0.2699(7) 0.046(3) Uani 1 1 d . B .
N5 N 0.2694(6) 1.1075(9) 0.3624(7) 0.053(3) Uani 1 1 d . C .
N6 N 0.2159(6) 1.0846(8) 0.3870(6) 0.045(3) Uani 1 1 d . C .
N7 N 0.1457(5) 0.8638(8) 0.2848(6) 0.040(3) Uani 1 1 d . . .
N8 N 0.1813(5) 0.7391(7) 0.3531(5) 0.035(3) Uani 1 1 d . . .
C1 C 0.2922(10) 0.9323(13) 0.6241(10) 0.077(6) Uani 1 1 d . A .
H1A H 0.2942 0.9575 0.6704 0.092 Uiso 1 1 calc R . .
C2 C 0.2418(8) 0.8989(10) 0.5891(7) 0.054(5) Uani 1 1 d D . .
C3 C 0.1826(6) 0.8920(8) 0.6164(6) 0.053(4) Uani 1 1 d D . .
C4 C 0.1423(6) 0.8239(9) 0.5925(6) 0.048(4) Uani 1 1 d D . .
H4A H 0.1538 0.7788 0.5595 0.058 Uiso 1 1 calc R . .
C5 C 0.0862(7) 0.8233(11) 0.6172(7) 0.062(5) Uani 1 1 d D . .
H5A H 0.0593 0.7804 0.5994 0.075 Uiso 1 1 calc R . .
C6 C 0.0705(7) 0.8894(12) 0.6702(8) 0.067(5) Uani 1 1 d D . .
H6A H 0.0339 0.8869 0.6905 0.080 Uiso 1 1 calc R . .
C7 C 0.1080(8) 0.9550(12) 0.6908(9) 0.078(6) Uani 1 1 d D . .
H7A H 0.0963 1.0013 0.7227 0.093 Uiso 1 1 calc R . .
C8 C 0.1646(8) 0.9556(11) 0.6656(8) 0.071(6) Uani 1 1 d D . .
H8A H 0.1905 1.0004 0.6828 0.085 Uiso 1 1 calc R . .
C9 C 0.3374(10) 0.9215(14) 0.5791(9) 0.080(7) Uani 1 1 d D . .
C10 C 0.4036(8) 0.9351(12) 0.5897(9) 0.15(3) Uiso 0.17(3) 1 d PD A -1
C11 C 0.4229(13) 0.970(6) 0.657(2) 0.15(3) Uiso 0.17(3) 1 d PD A -1
H11A H 0.3962 0.9808 0.6930 0.180 Uiso 0.17(3) 1 calc PR A -1
C12 C 0.4815(13) 0.989(6) 0.670(2) 0.15(3) Uiso 0.17(3) 1 d PD A -1
H12A H 0.4945 1.0117 0.7143 0.180 Uiso 0.17(3) 1 calc PR A -1
C13 C 0.5204(8) 0.9711(13) 0.6134(10) 0.15(3) Uiso 0.17(3) 1 d PD A -1
H13A H 0.5598 0.9828 0.6206 0.180 Uiso 0.17(3) 1 calc PR A -1
C14 C 0.5018(13) 0.938(5) 0.5506(19) 0.15(3) Uiso 0.17(3) 1 d PD A -1
H14A H 0.5283 0.9274 0.5142 0.180 Uiso 0.17(3) 1 calc PR A -1
C15 C 0.4431(12) 0.920(6) 0.538(2) 0.15(3) Uiso 0.17(3) 1 d PD A -1
H15A H 0.4310 0.8967 0.4930 0.180 Uiso 0.17(3) 1 calc PR A -1
C10A C 0.4036(8) 0.9351(12) 0.5897(9) 0.093 Uiso 0.83(3) 1 d PD A -2
C11A C 0.4202(9) 1.0139(14) 0.6293(11) 0.093 Uiso 0.83(3) 1 d PD A -2
H11B H 0.3922 1.0538 0.6476 0.111 Uiso 0.83(3) 1 calc PR A -2
C12A C 0.4792(9) 1.0327(14) 0.6416(11) 0.093 Uiso 0.83(3) 1 d PD A -2
H12B H 0.4908 1.0850 0.6679 0.111 Uiso 0.83(3) 1 calc PR A -2
C13A C 0.5204(8) 0.9711(13) 0.6134(10) 0.093 Uiso 0.83(3) 1 d PD A -2
H13B H 0.5596 0.9830 0.6213 0.111 Uiso 0.83(3) 1 calc PR A -2
C14A C 0.5046(9) 0.8961(14) 0.5756(11) 0.093 Uiso 0.83(3) 1 d PD A -2
H14B H 0.5325 0.8560 0.5573 0.111 Uiso 0.83(3) 1 calc PR A -2
C15A C 0.4453(9) 0.8779(14) 0.5636(11) 0.093 Uiso 0.83(3) 1 d PD A -2
H15B H 0.4344 0.8254 0.5372 0.111 Uiso 0.83(3) 1 calc PR A -2
C16 C 0.4074(7) 0.7903(11) 0.2126(9) 0.053(4) Uani 1 1 d . B .
H16A H 0.4227 0.7543 0.1758 0.064 Uiso 1 1 calc R . .
C17 C 0.4141(7) 0.7745(12) 0.2866(9) 0.056(4) Uani 1 1 d D . .
C18 C 0.4479(7) 0.7008(13) 0.3229(11) 0.083(9) Uiso 0.34(2) 1 d PD B -1
C19 C 0.4743(15) 0.7187(19) 0.3912(15) 0.083(9) Uiso 0.34(2) 1 d PD B -1
H19A H 0.4701 0.7769 0.4130 0.099 Uiso 0.34(2) 1 calc PR B -1
C20 C 0.5068(15) 0.6487(19) 0.4259(15) 0.083(9) Uiso 0.34(2) 1 d PD B -1
H20A H 0.5245 0.6592 0.4707 0.099 Uiso 0.34(2) 1 calc PR B -1
C21 C 0.5119(9) 0.5614(14) 0.3905(12) 0.083(9) Uiso 0.34(2) 1 d PD B -1
H21A H 0.5332 0.5138 0.4125 0.099 Uiso 0.34(2) 1 calc PR B -1
C22 C 0.4871(15) 0.5463(19) 0.3272(15) 0.083(9) Uiso 0.34(2) 1 d PD B -1
H22A H 0.4912 0.4883 0.3051 0.099 Uiso 0.34(2) 1 calc PR B -1
C23 C 0.4547(15) 0.6159(18) 0.2926(15) 0.083(9) Uiso 0.34(2) 1 d PD B -1
H23A H 0.4376 0.6036 0.2478 0.099 Uiso 0.34(2) 1 calc PR B -1
C18A C 0.4479(7) 0.7008(13) 0.3229(11) 0.121 Uiso 0.66(2) 1 d PD B -2
C19A C 0.4390(12) 0.6811(19) 0.3961(13) 0.121 Uiso 0.66(2) 1 d PD B -2
H19B H 0.4116 0.7149 0.4215 0.145 Uiso 0.66(2) 1 calc PR B -2
C20A C 0.4710(12) 0.611(2) 0.4311(13) 0.121 Uiso 0.66(2) 1 d PD B -2
H20B H 0.4654 0.5971 0.4796 0.145 Uiso 0.66(2) 1 calc PR B -2
C21A C 0.5119(9) 0.5614(14) 0.3905(12) 0.121 Uiso 0.66(2) 1 d PD B -2
H21B H 0.5338 0.5145 0.4125 0.145 Uiso 0.66(2) 1 calc PR B -2
C22A C 0.5198(12) 0.5806(19) 0.3217(13) 0.121 Uiso 0.66(2) 1 d PD B -2
H22B H 0.5471 0.5469 0.2960 0.145 Uiso 0.66(2) 1 calc PR B -2
C23A C 0.4879(11) 0.6507(19) 0.2866(13) 0.121 Uiso 0.66(2) 1 d PD B -2
H23B H 0.4942 0.6631 0.2381 0.145 Uiso 0.66(2) 1 calc PR B -2
C24 C 0.3738(6) 0.8690(11) 0.2045(8) 0.047(4) Uani 1 1 d D . .
C25 C 0.3532(5) 0.9129(9) 0.1369(7) 0.047(4) Uani 1 1 d D B .
C26 C 0.3443(6) 0.8560(11) 0.0763(8) 0.076(6) Uani 1 1 d D . .
H26A H 0.3523 0.7925 0.0800 0.091 Uiso 1 1 calc R B .
C27 C 0.3237(8) 0.8915(12) 0.0106(9) 0.101(8) Uani 1 1 d D B .
H27A H 0.3179 0.8531 -0.0294 0.121 Uiso 1 1 calc R . .
C28 C 0.3121(7) 0.9881(12) 0.0074(8) 0.092(7) Uani 1 1 d D . .
H28A H 0.2984 1.0142 -0.0355 0.110 Uiso 1 1 calc R B .
C29 C 0.3205(6) 1.0424(11) 0.0645(7) 0.065(5) Uani 1 1 d D B .
H29A H 0.3125 1.1059 0.0609 0.078 Uiso 1 1 calc R . .
C30 C 0.3411(5) 1.0059(9) 0.1300(7) 0.052(4) Uani 1 1 d D . .
H30A H 0.3466 1.0455 0.1694 0.063 Uiso 1 1 calc R B .
C31 C 0.2842(8) 1.1906(11) 0.3890(11) 0.071(5) Uani 1 1 d D . .
C32 C 0.3369(8) 1.2444(15) 0.3651(11) 0.15(2) Uiso 0.29(2) 1 d PD C -1
C33 C 0.3876(14) 1.1979(19) 0.344(3) 0.15(2) Uiso 0.29(2) 1 d PD C -1
H33A H 0.3888 1.1330 0.3455 0.179 Uiso 0.29(2) 1 calc PR C -1
C34 C 0.4359(15) 1.2469(19) 0.320(3) 0.15(2) Uiso 0.29(2) 1 d PD C -1
H34A H 0.4693 1.2158 0.3065 0.179 Uiso 0.29(2) 1 calc PR C -1
C35 C 0.4327(9) 1.3456(16) 0.3185(13) 0.15(2) Uiso 0.29(2) 1 d PD C -1
H35A H 0.4643 1.3803 0.3031 0.179 Uiso 0.29(2) 1 calc PR C -1
C36 C 0.3849(15) 1.3887(19) 0.339(3) 0.15(2) Uiso 0.29(2) 1 d PD C -1
H36A H 0.3835 1.4536 0.3371 0.179 Uiso 0.29(2) 1 calc PR C -1
C37 C 0.3365(15) 1.3394(18) 0.362(3) 0.15(2) Uiso 0.29(2) 1 d PD C -1
H37A H 0.3035 1.3719 0.3758 0.179 Uiso 0.29(2) 1 calc PR C -1
C32A C 0.3369(8) 1.2444(15) 0.3651(11) 0.115 Uiso 0.71(2) 1 d PD C -2
C33A C 0.3581(11) 1.2317(17) 0.2949(13) 0.115 Uiso 0.71(2) 1 d PD C -2
H33B H 0.3397 1.1890 0.2644 0.138 Uiso 0.71(2) 1 calc PR C -2
C34A C 0.4058(11) 1.2811(18) 0.2698(13) 0.115 Uiso 0.71(2) 1 d PD C -2
H34B H 0.4195 1.2723 0.2234 0.138 Uiso 0.71(2) 1 calc PR C -2
C35A C 0.4327(9) 1.3456(16) 0.3185(13) 0.115 Uiso 0.71(2) 1 d PD C -2
H35B H 0.4647 1.3798 0.3037 0.138 Uiso 0.71(2) 1 calc PR C -2
C36A C 0.4129(11) 1.3575(17) 0.3839(14) 0.115 Uiso 0.71(2) 1 d PD C -2
H36B H 0.4311 1.4001 0.4147 0.138 Uiso 0.71(2) 1 calc PR C -2
C37A C 0.3650(11) 1.3074(17) 0.4080(13) 0.115 Uiso 0.71(2) 1 d PD C -2
H37B H 0.3520 1.3173 0.4546 0.138 Uiso 0.71(2) 1 calc PR C -2
C38 C 0.2373(9) 1.2221(13) 0.4317(10) 0.073(5) Uani 1 1 d . C .
H38A H 0.2348 1.2790 0.4557 0.088 Uiso 1 1 calc R . .
C39 C 0.1976(8) 1.1537(11) 0.4307(9) 0.059(5) Uani 1 1 d D . .
C40 C 0.1396(6) 1.1522(8) 0.4636(6) 0.050(4) Uani 1 1 d D C .
C41 C 0.1067(7) 1.2350(10) 0.4679(7) 0.066(5) Uani 1 1 d D . .
H41A H 0.1221 1.2901 0.4499 0.080 Uiso 1 1 calc R C .
C42 C 0.0521(8) 1.2367(11) 0.4981(8) 0.093(7) Uani 1 1 d D C .
H42A H 0.0312 1.2921 0.5004 0.111 Uiso 1 1 calc R . .
C43 C 0.0291(7) 1.1529(11) 0.5252(8) 0.075(5) Uani 1 1 d D . .
H43A H -0.0074 1.1519 0.5458 0.090 Uiso 1 1 calc R C .
C44 C 0.0606(6) 1.0746(11) 0.5209(7) 0.068(5) Uani 1 1 d D C .
H44A H 0.0451 1.0194 0.5389 0.082 Uiso 1 1 calc R . .
C45 C 0.1156(6) 1.0721(9) 0.4906(6) 0.050(4) Uani 1 1 d D . .
H45A H 0.1360 1.0162 0.4887 0.060 Uiso 1 1 calc R C .
C46 C 0.1543(6) 0.7754(9) 0.2986(7) 0.037(3) Uani 1 1 d . . .
H46A H 0.1390 0.7336 0.2649 0.045 Uiso 1 1 calc R . .
C47 C 0.1115(7) 0.8897(9) 0.2216(8) 0.044(4) Uani 1 1 d . . .
C48 C 0.1403(7) 0.9053(10) 0.1573(8) 0.048(4) Uani 1 1 d . . .
C49 C 0.1070(8) 0.9321(11) 0.0975(8) 0.054(4) Uani 1 1 d . . .
H49A H 0.1246 0.9424 0.0534 0.065 Uiso 1 1 calc R . .
C50 C 0.0461(9) 0.9440(13) 0.1037(9) 0.070(6) Uani 1 1 d . . .
H50A H 0.0244 0.9649 0.0641 0.084 Uiso 1 1 calc R . .
C51 C 0.0190(9) 0.9251(14) 0.1665(10) 0.074(6) Uani 1 1 d . . .
H51A H -0.0211 0.9301 0.1686 0.089 Uiso 1 1 calc R . .
C52 C 0.0507(7) 0.8983(11) 0.2281(8) 0.049(4) Uani 1 1 d . . .
C53 C 0.2043(7) 0.8907(14) 0.1529(9) 0.067(5) Uani 1 1 d . . .
H53A H 0.2167 0.9042 0.1048 0.100 Uiso 1 1 calc R . .
H53B H 0.2134 0.8270 0.1646 0.100 Uiso 1 1 calc R . .
H53C H 0.2238 0.9315 0.1865 0.100 Uiso 1 1 calc R . .
C54 C 0.0206(7) 0.8797(14) 0.2998(9) 0.068(5) Uani 1 1 d . . .
H54A H -0.0204 0.8890 0.2937 0.101 Uiso 1 1 calc R . .
H54B H 0.0355 0.9219 0.3358 0.101 Uiso 1 1 calc R . .
H54C H 0.0280 0.8165 0.3147 0.101 Uiso 1 1 calc R . .
C55 C 0.1853(7) 0.6417(9) 0.3533(7) 0.042(4) Uani 1 1 d . . .
C56 C 0.1383(8) 0.5874(11) 0.3815(9) 0.058(5) Uani 1 1 d . . .
C57 C 0.1448(10) 0.4898(12) 0.3822(11) 0.074(6) Uani 1 1 d . . .
H57A H 0.1146 0.4541 0.4003 0.089 Uiso 1 1 calc R . .
C58 C 0.1919(9) 0.4448(14) 0.3583(9) 0.062(5) Uani 1 1 d . . .
H58A H 0.1933 0.3799 0.3593 0.074 Uiso 1 1 calc R . .
C59 C 0.2398(9) 0.4966(11) 0.3312(10) 0.071(6) Uani 1 1 d . . .
H59A H 0.2727 0.4664 0.3143 0.085 Uiso 1 1 calc R . .
C60 C 0.2359(8) 0.5953(11) 0.3310(8) 0.055(4) Uani 1 1 d . . .
C61 C 0.0845(7) 0.6360(12) 0.4075(9) 0.059(4) Uani 1 1 d . . .
H61A H 0.0576 0.5904 0.4249 0.088 Uiso 1 1 calc R . .
H61B H 0.0669 0.6702 0.3684 0.088 Uiso 1 1 calc R . .
H61C H 0.0947 0.6783 0.4459 0.088 Uiso 1 1 calc R . .
C62 C 0.2860(8) 0.6550(13) 0.3031(10) 0.068(5) Uani 1 1 d . . .
H62A H 0.2764 0.7200 0.3077 0.103 Uiso 1 1 calc R . .
H62B H 0.2925 0.6406 0.2533 0.103 Uiso 1 1 calc R . .
H62C H 0.3206 0.6418 0.3309 0.103 Uiso 1 1 calc R . .
C63 C 0.1592(15) 0.271(2) 0.209(2) 0.20(2) Uani 1 1 d D . .
H63A H 0.1961 0.2932 0.2279 0.236 Uiso 1 1 calc R . .
H63B H 0.1490 0.3105 0.1680 0.236 Uiso 1 1 calc R . .
C64 C 0.1145(14) 0.286(3) 0.2658(18) 0.169(15) Uani 1 1 d D . .
H64A H 0.1331 0.2959 0.3125 0.203 Uiso 1 1 calc R . .
H64B H 0.0906 0.3398 0.2542 0.203 Uiso 1 1 calc R . .
C65 C 0.078(3) 0.199(3) 0.267(4) 0.43(7) Uani 1 1 d D . .
H65A H 0.0825 0.1660 0.3123 0.510 Uiso 1 1 calc R . .
H65B H 0.0378 0.2124 0.2574 0.510 Uiso 1 1 calc R . .
C66 C 0.104(3) 0.143(5) 0.206(3) 0.37(6) Uani 1 1 d D . .
H66A H 0.0777 0.1497 0.1649 0.442 Uiso 1 1 calc R . .
H66B H 0.1029 0.0782 0.2204 0.442 Uiso 1 1 calc R . .

loop_
_atom_site_aniso_label
_atom_site_aniso_U_11
_atom_site_aniso_U_22
_atom_site_aniso_U_33
_atom_site_aniso_U_23
_atom_site_aniso_U_13
_atom_site_aniso_U_12
Au1 0.0511(4) 0.0355(3) 0.0329(3) 0.0044(2) -0.0124(2) -0.0111(2)
Au2 0.0511(4) 0.0500(4) 0.0414(3) 0.0119(3) -0.0147(3) -0.0156(3)
Au3 0.0410(3) 0.0371(3) 0.0412(3) 0.0010(2) -0.0079(2) -0.0065(2)
Au4 0.0436(3) 0.0341(3) 0.0366(3) 0.0003(2) -0.0080(2) -0.0051(2)
O1 0.57(10) 0.24(5) 0.39(7) 0.14(5) -0.25(7) -0.21(6)
N1 0.053(8) 0.047(7) 0.034(7) 0.004(5) -0.011(6) -0.017(6)
N2 0.075(10) 0.068(9) 0.035(7) 0.014(6) -0.011(7) -0.035(8)
N3 0.042(7) 0.047(7) 0.049(7) 0.010(6) -0.009(6) -0.004(6)
N4 0.038(7) 0.050(7) 0.050(8) 0.005(6) -0.009(6) -0.017(6)
N5 0.050(9) 0.040(7) 0.067(9) -0.007(6) -0.006(7) -0.001(6)
N6 0.064(9) 0.034(6) 0.037(7) -0.005(5) -0.014(6) -0.008(6)
N7 0.049(7) 0.043(7) 0.028(6) -0.001(5) -0.009(5) -0.008(6)
N8 0.043(7) 0.035(6) 0.025(6) -0.002(5) -0.013(5) -0.012(5)
C1 0.118(17) 0.066(12) 0.045(10) 0.001(9) -0.017(11) -0.059(12)
C2 0.101(14) 0.039(8) 0.022(7) 0.005(6) -0.003(8) -0.024(9)
C3 0.086(13) 0.034(8) 0.037(8) 0.002(7) -0.022(8) -0.008(8)
C4 0.069(11) 0.042(8) 0.033(8) 0.013(6) -0.001(7) -0.003(8)
C5 0.069(13) 0.074(12) 0.043(9) 0.014(9) -0.006(9) 0.005(10)
C6 0.072(13) 0.077(13) 0.051(11) 0.022(10) -0.007(9) 0.025(11)
C7 0.107(18) 0.061(12) 0.064(12) 0.007(10) -0.032(13) 0.037(12)
C8 0.115(18) 0.054(11) 0.042(10) 0.004(8) -0.029(11) 0.001(11)
C9 0.101(16) 0.100(15) 0.040(10) -0.004(10) 0.002(10) -0.066(13)
C16 0.042(9) 0.054(10) 0.063(11) 0.003(8) 0.002(8) 0.006(8)
C17 0.037(9) 0.059(10) 0.071(12) 0.020(9) 0.007(8) 0.005(8)
C24 0.040(9) 0.051(9) 0.050(9) -0.001(7) -0.005(7) -0.006(7)
C25 0.052(10) 0.042(8) 0.048(9) 0.004(7) 0.000(7) 0.006(7)
C26 0.107(16) 0.067(12) 0.053(11) -0.013(9) -0.013(10) 0.038(11)
C27 0.16(2) 0.082(15) 0.063(13) -0.009(11) -0.007(14) 0.040(15)
C28 0.14(2) 0.089(15) 0.042(11) 0.004(10) -0.024(12) 0.009(14)
C29 0.079(13) 0.063(11) 0.052(10) 0.004(9) -0.018(9) 0.000(9)
C30 0.054(10) 0.058(10) 0.044(9) 0.007(7) -0.012(7) -0.019(8)
C31 0.072(13) 0.041(9) 0.100(15) -0.011(9) 0.003(11) -0.020(9)
C38 0.080(14) 0.057(11) 0.083(14) -0.033(10) 0.002(11) -0.005(10)
C39 0.082(13) 0.040(9) 0.054(10) -0.001(8) 0.023(9) 0.002(9)
C40 0.063(11) 0.030(7) 0.057(10) 0.002(7) -0.005(8) -0.005(7)
C41 0.069(12) 0.047(10) 0.083(13) 0.006(9) 0.014(10) 0.029(9)
C42 0.12(2) 0.049(11) 0.106(17) 0.007(11) 0.015(15) 0.040(12)
C43 0.058(12) 0.092(15) 0.074(13) 0.016(11) 0.002(10) 0.010(11)
C44 0.080(14) 0.062(11) 0.062(11) 0.013(9) 0.016(10) 0.022(10)
C45 0.058(11) 0.049(9) 0.041(8) 0.004(7) -0.009(8) 0.013(8)
C46 0.038(8) 0.032(7) 0.042(8) -0.007(6) -0.007(6) -0.007(6)
C47 0.052(10) 0.030(7) 0.048(9) 0.004(6) -0.006(7) -0.012(7)
C48 0.057(10) 0.032(7) 0.054(9) 0.006(7) -0.016(8) -0.003(7)
C49 0.077(13) 0.050(9) 0.036(8) 0.001(7) -0.003(8) -0.003(9)
C50 0.089(15) 0.072(12) 0.047(10) -0.009(9) -0.030(10) 0.038(11)
C51 0.074(13) 0.093(15) 0.053(11) -0.006(10) -0.023(10) 0.029(11)
C52 0.046(10) 0.057(9) 0.044(9) -0.012(7) -0.008(7) 0.013(7)
C53 0.057(12) 0.090(14) 0.053(10) 0.001(9) -0.004(9) -0.016(10)
C54 0.047(10) 0.102(15) 0.054(10) 0.001(10) 0.009(8) 0.023(10)
C55 0.071(11) 0.020(6) 0.034(7) -0.016(5) -0.014(7) -0.013(7)
C56 0.070(12) 0.046(9) 0.056(10) 0.018(8) -0.026(9) -0.026(8)
C57 0.090(16) 0.056(11) 0.075(13) 0.022(9) -0.058(12) -0.035(11)
C58 0.065(13) 0.061(11) 0.060(11) 0.004(9) -0.023(9) -0.011(10)
C59 0.108(17) 0.035(8) 0.068(12) -0.021(8) -0.041(11) 0.015(10)
C60 0.075(12) 0.041(8) 0.048(9) 0.005(7) -0.027(9) 0.006(8)
C61 0.042(10) 0.070(11) 0.065(11) 0.012(9) -0.018(8) -0.013(8)
C62 0.076(13) 0.069(12) 0.061(11) -0.006(9) -0.003(10) -0.004(10)
C63 0.14(3) 0.16(3) 0.29(5) -0.15(4) 0.05(3) -0.08(3)
C64 0.14(3) 0.23(5) 0.14(3) -0.06(3) -0.02(2) -0.02(3)
C65 0.40(9) 0.17(5) 0.71(17) 0.09(7) 0.31(11) -0.11(6)
C66 0.71(19) 0.22(7) 0.19(5) -0.13(5) 0.06(8) -0.03(8)

loop_
_atom_type_symbol
_atom_type_description
_atom_type_scat_dispersion_real
_atom_type_scat_dispersion_imag
_atom_type_scat_source
C C 0.0033 0.0016 'International Tables Vol C Tables 4.2.6.8 and 6.1.1.4'
H H 0.0000 0.0000 'International Tables Vol C Tables 4.2.6.8 and 6.1.1.4'
N N 0.0061 0.0033 'International Tables Vol C Tables 4.2.6.8 and 6.1.1.4'
Au Au -2.0133 8.8022 'International Tables Vol C Tables 4.2.6.8 and 6.1.1.4'
O O 0.0106 0.0060 'International Tables Vol C Tables 4.2.6.8 and 6.1.1.4'

loop_
_geom_angle_atom_site_label_1
_geom_angle_atom_site_label_2
_geom_angle_atom_site_label_3
_geom_angle
_geom_angle_site_symmetry_1
_geom_angle_site_symmetry_3
_geom_angle_publ_flag
N1 Au1 N8 174.6(5) . . ?
N1 Au1 Au4 105.8(3) . . ?
N8 Au1 Au4 79.2(3) . . ?
N1 Au1 Au2 62.6(4) . . ?
N8 Au1 Au2 115.9(3) . . ?
Au4 Au1 Au2 93.14(3) . . ?
N2 Au2 N3 176.3(5) . . ?
N2 Au2 Au3 111.2(4) . . ?
N3 Au2 Au3 65.8(3) . . ?
N2 Au2 Au1 62.8(4) . . ?
N3 Au2 Au1 114.2(3) . . ?
Au3 Au2 Au1 86.13(3) . . ?
N4 Au3 N5 174.5(5) . . ?
N4 Au3 Au2 65.3(3) . . ?
N5 Au3 Au2 109.3(4) . . ?
N4 Au3 Au4 117.0(3) . . ?
N5 Au3 Au4 62.7(4) . . ?
Au2 Au3 Au4 93.05(3) . . ?
N7 Au4 N6 171.8(5) . . ?
N7 Au4 Au1 80.7(3) . . ?
N6 Au4 Au1 105.2(3) . . ?
N7 Au4 Au3 112.8(3) . . ?
N6 Au4 Au3 62.6(4) . . ?
Au1 Au4 Au3 86.94(3) . . ?
C66 O1 C63 86(5) . . ?
C2 N1 N2 108.7(12) . . ?
C2 N1 Au1 134.5(11) . . ?
N2 N1 Au1 116.8(9) . . ?
C9 N2 N1 109.1(15) . . ?
C9 N2 Au2 132.8(13) . . ?
N1 N2 Au2 117.4(9) . . ?
C17 N3 N4 108.8(12) . . ?
C17 N3 Au2 136.9(10) . . ?
N4 N3 Au2 112.6(9) . . ?
C24 N4 N3 106.8(12) . . ?
C24 N4 Au3 138.3(11) . . ?
N3 N4 Au3 114.7(9) . . ?
C31 N5 N6 108.7(13) . . ?
C31 N5 Au3 134.0(13) . . ?
N6 N5 Au3 116.3(9) . . ?
C39 N6 N5 108.5(12) . . ?
C39 N6 Au4 134.9(12) . . ?
N5 N6 Au4 116.0(9) . . ?
C46 N7 C47 119.0(11) . . ?
C46 N7 Au4 125.2(9) . . ?
C47 N7 Au4 115.8(9) . . ?
C46 N8 C55 115.9(11) . . ?
C46 N8 Au1 126.5(9) . . ?
C55 N8 Au1 117.6(8) . . ?
C9 C1 C2 108.4(16) . . ?
N1 C2 C1 105.7(17) . . ?
N1 C2 C3 125.0(13) . . ?
C1 C2 C3 129.2(14) . . ?
C8 C3 C4 117.7(14) . . ?
C8 C3 C2 118.9(13) . . ?
C4 C3 C2 123.3(12) . . ?
C5 C4 C3 121.0(13) . . ?
C4 C5 C6 118.6(14) . . ?
C7 C6 C5 120.0(15) . . ?
C6 C7 C8 121.1(15) . . ?
C3 C8 C7 121.4(14) . . ?
N2 C9 C1 108.1(17) . . ?
N2 C9 C10 119.1(18) . . ?
C1 C9 C10 132.4(15) . . ?
C15 C10 C11 118.7(17) . . ?
C15 C10 C9 124.3(18) . . ?
C11 C10 C9 117.0(17) . . ?
C12 C11 C10 121(2) . . ?
C11 C12 C13 117(2) . . ?
C14 C13 C12 121.1(18) . . ?
C13 C14 C15 121(2) . . ?
C10 C15 C14 121(2) . . ?
C24 C16 C17 107.1(15) . . ?
N3 C17 C16 107.7(14) . . ?
N3 C17 C18 124.2(16) . . ?
C16 C17 C18 128.1(16) . . ?
C23 C18 C19 118.9(16) . . ?
C23 C18 C17 121.4(18) . . ?
C19 C18 C17 119.7(18) . . ?
C20 C19 C18 119.9(19) . . ?
C19 C20 C21 117.8(19) . . ?
C22 C21 C20 121.4(17) . . ?
C21 C22 C23 121(2) . . ?
C18 C23 C22 121(2) . . ?
N4 C24 C16 109.4(14) . . ?
N4 C24 C25 122.3(13) . . ?
C16 C24 C25 128.1(14) . . ?
C30 C25 C26 117.7(12) . . ?
C30 C25 C24 124.0(12) . . ?
C26 C25 C24 118.3(12) . . ?
C27 C26 C25 122.1(13) . . ?
C26 C27 C28 117.1(14) . . ?
C29 C28 C27 121.1(14) . . ?
C28 C29 C30 121.2(14) . . ?
C25 C30 C29 120.8(12) . . ?
N5 C31 C38 107.3(15) . . ?
N5 C31 C32 123.3(18) . . ?
C38 C31 C32 128.6(16) . . ?
C37 C32 C33 117.9(17) . . ?
C37 C32 C31 121.0(19) . . ?
C33 C32 C31 121.1(19) . . ?
C34 C33 C32 121(2) . . ?
C33 C34 C35 118(2) . . ?
C36 C35 C34 120.1(18) . . ?
C35 C36 C37 122(2) . . ?
C32 C37 C36 121(2) . . ?
C39 C38 C31 106.6(15) . . ?
C38 C39 N6 108.9(16) . . ?
C38 C39 C40 128.8(15) . . ?
N6 C39 C40 122.0(14) . . ?
C45 C40 C41 117.6(12) . . ?
C45 C40 C39 122.3(12) . . ?
C41 C40 C39 120.2(12) . . ?
C42 C41 C40 122.0(13) . . ?
C41 C42 C43 118.7(13) . . ?
C44 C43 C42 118.9(14) . . ?
C43 C44 C45 122.9(14) . . ?
C40 C45 C44 120.0(12) . . ?
N8 C46 N7 127.9(12) . . ?
C48 C47 C52 123.1(14) . . ?
C48 C47 N7 118.2(13) . . ?
C52 C47 N7 118.7(13) . . ?
C47 C48 C49 117.5(15) . . ?
C47 C48 C53 120.7(14) . . ?
C49 C48 C53 121.8(15) . . ?
C48 C49 C50 120.1(15) . . ?
C51 C50 C49 121.0(15) . . ?
C50 C51 C52 121.0(18) . . ?
C51 C52 C47 117.3(16) . . ?
C51 C52 C54 121.2(16) . . ?
C47 C52 C54 121.5(14) . . ?
N8 C55 C60 121.6(13) . . ?
N8 C55 C56 119.3(14) . . ?
C60 C55 C56 118.9(13) . . ?
C57 C56 C55 117.4(18) . . ?
C57 C56 C61 122.9(17) . . ?
C55 C56 C61 119.7(14) . . ?
C58 C57 C56 124.0(19) . . ?
C57 C58 C59 120.1(18) . . ?
C60 C59 C58 118.0(19) . . ?
C55 C60 C59 121.5(17) . . ?
C55 C60 C62 117.9(14) . . ?
C59 C60 C62 120.5(18) . . ?
C64 C63 O1 119(3) . . ?
C65 C64 C63 106(3) . . ?
C66 C65 C64 102(4) . . ?
C65 C66 O1 121(4) . . ?

loop_
_geom_bond_atom_site_label_1
_geom_bond_atom_site_label_2
_geom_bond_distance
_geom_bond_site_symmetry_2
_geom_bond_publ_flag
Au1 N1 2.023(11) . ?
Au1 N8 2.029(10) . ?
Au1 Au4 3.0277(9) . ?
Au1 Au2 3.2075(10) . ?
Au2 N2 2.006(14) . ?
Au2 N3 2.018(13) . ?
Au2 Au3 3.0541(9) . ?
Au3 N4 2.004(13) . ?
Au3 N5 2.006(13) . ?
Au3 Au4 3.1870(10) . ?
Au4 N7 2.008(11) . ?
Au4 N6 2.014(11) . ?
O1 C66 1.64(7) . ?
O1 C63 1.64(6) . ?
N1 C2 1.363(19) . ?
N1 N2 1.362(18) . ?
N2 C9 1.34(2) . ?
N3 C17 1.34(2) . ?
N3 N4 1.404(16) . ?
N4 C24 1.347(19) . ?
N5 C31 1.329(19) . ?
N5 N6 1.361(17) . ?
N6 C39 1.350(19) . ?
N7 C46 1.305(17) . ?
N7 C47 1.449(18) . ?
N8 C46 1.288(16) . ?
N8 C55 1.397(16) . ?
C1 C9 1.35(3) . ?
C1 C2 1.41(2) . ?
C2 C3 1.47(2) . ?
C3 C8 1.359(15) . ?
C3 C4 1.413(14) . ?
C4 C5 1.381(15) . ?
C5 C6 1.414(16) . ?
C6 C7 1.329(16) . ?
C7 C8 1.393(16) . ?
C9 C10 1.55(3) . ?
C10 C15 1.354(18) . ?
C10 C11 1.406(18) . ?
C11 C12 1.396(19) . ?
C12 C13 1.413(19) . ?
C13 C14 1.320(18) . ?
C14 C15 1.398(19) . ?
C11A C12A 1.401(17) . ?
C14A C15A 1.405(17) . ?
C16 C24 1.37(2) . ?
C16 C17 1.40(2) . ?
C17 C18 1.47(2) . ?
C18 C23 1.349(17) . ?
C18 C19 1.420(17) . ?
C19 C20 1.401(19) . ?
C20 C21 1.418(18) . ?
C21 C22 1.315(18) . ?
C22 C23 1.395(18) . ?
C19A C20A 1.402(18) . ?
C22A C23A 1.397(18) . ?
C24 C25 1.473(19) . ?
C25 C30 1.366(14) . ?
C25 C26 1.400(14) . ?
C26 C27 1.396(16) . ?
C27 C28 1.410(16) . ?
C28 C29 1.324(16) . ?
C29 C30 1.397(15) . ?
C31 C38 1.42(3) . ?
C31 C32 1.51(3) . ?
C32 C37 1.361(18) . ?
C32 C33 1.406(18) . ?
C33 C34 1.394(19) . ?
C34 C35 1.415(19) . ?
C35 C36 1.322(18) . ?
C36 C37 1.396(19) . ?
C33A C34A 1.394(18) . ?
C36A C37A 1.396(18) . ?
C38 C39 1.34(2) . ?
C39 C40 1.48(2) . ?
C40 C45 1.371(14) . ?
C40 C41 1.409(14) . ?
C41 C42 1.386(16) . ?
C42 C43 1.408(16) . ?
C43 C44 1.339(15) . ?
C44 C45 1.397(15) . ?
C47 C48 1.39(2) . ?
C47 C52 1.42(2) . ?
C48 C49 1.39(2) . ?
C48 C53 1.49(2) . ?
C49 C50 1.42(2) . ?
C50 C51 1.36(3) . ?
C51 C52 1.40(2) . ?
C52 C54 1.53(2) . ?
C55 C60 1.41(2) . ?
C55 C56 1.44(2) . ?
C56 C57 1.41(2) . ?
C56 C61 1.51(2) . ?
C57 C58 1.34(3) . ?
C58 C59 1.43(3) . ?
C59 C60 1.42(2) . ?
C60 C62 1.53(2) . ?
C63 C64 1.50(3) . ?
C64 C65 1.50(3) . ?
C65 C66 1.50(3) . ?

loop_
_geom_torsion_atom_site_label_1
_geom_torsion_atom_site_label_2
_geom_torsion_atom_site_label_3
_geom_torsion_atom_site_label_4
_geom_torsion
_geom_torsion_site_symmetry_1
_geom_torsion_site_symmetry_2
_geom_torsion_site_symmetry_3
_geom_torsion_site_symmetry_4
_geom_torsion_publ_flag
N1 Au1 Au2 N2 3.4(6) . . . . ?
N8 Au1 Au2 N2 -170.9(6) . . . . ?
Au4 Au1 Au2 N2 109.6(5) . . . . ?
N1 Au1 Au2 N3 -174.1(5) . . . . ?
N8 Au1 Au2 N3 11.7(5) . . . . ?
Au4 Au1 Au2 N3 -67.9(4) . . . . ?
N1 Au1 Au2 Au3 -112.8(4) . . . . ?
N8 Au1 Au2 Au3 72.9(3) . . . . ?
Au4 Au1 Au2 Au3 -6.66(2) . . . . ?
N2 Au2 Au3 N4 -171.0(5) . . . . ?
N3 Au2 Au3 N4 6.6(5) . . . . ?
Au1 Au2 Au3 N4 -112.1(4) . . . . ?
N2 Au2 Au3 N5 9.6(6) . . . . ?
N3 Au2 Au3 N5 -172.8(5) . . . . ?
Au1 Au2 Au3 N5 68.4(4) . . . . ?
N2 Au2 Au3 Au4 -52.5(4) . . . . ?
N3 Au2 Au3 Au4 125.1(4) . . . . ?
Au1 Au2 Au3 Au4 6.33(2) . . . . ?
N1 Au1 Au4 N7 -177.6(5) . . . . ?
N8 Au1 Au4 N7 4.3(5) . . . . ?
Au2 Au1 Au4 N7 120.1(3) . . . . ?
N1 Au1 Au4 N6 8.2(6) . . . . ?
N8 Au1 Au4 N6 -169.9(5) . . . . ?
Au2 Au1 Au4 N6 -54.1(4) . . . . ?
N1 Au1 Au4 Au3 68.7(4) . . . . ?
N8 Au1 Au4 Au3 -109.4(3) . . . . ?
Au2 Au1 Au4 Au3 6.38(2) . . . . ?
N4 Au3 Au4 N7 -21.6(5) . . . . ?
N5 Au3 Au4 N7 164.6(6) . . . . ?
Au2 Au3 Au4 N7 -85.3(3) . . . . ?
N4 Au3 Au4 N6 165.9(5) . . . . ?
N5 Au3 Au4 N6 -8.0(6) . . . . ?
Au2 Au3 Au4 N6 102.2(4) . . . . ?
N4 Au3 Au4 Au1 57.0(4) . . . . ?
N5 Au3 Au4 Au1 -116.8(4) . . . . ?
Au2 Au3 Au4 Au1 -6.70(2) . . . . ?
N8 Au1 N1 C2 -112(5) . . . . ?
Au4 Au1 N1 C2 88.9(13) . . . . ?
Au2 Au1 N1 C2 174.1(15) . . . . ?
N8 Au1 N1 N2 69(5) . . . . ?
Au4 Au1 N1 N2 -90.3(10) . . . . ?
Au2 Au1 N1 N2 -5.0(9) . . . . ?
C2 N1 N2 C9 0.4(18) . . . . ?
Au1 N1 N2 C9 179.7(12) . . . . ?
C2 N1 N2 Au2 -171.3(10) . . . . ?
Au1 N1 N2 Au2 8.0(14) . . . . ?
N3 Au2 N2 C9 -136(7) . . . . ?
Au3 Au2 N2 C9 -100.7(18) . . . . ?
Au1 Au2 N2 C9 -174.4(19) . . . . ?
N3 Au2 N2 N1 33(8) . . . . ?
Au3 Au2 N2 N1 68.6(11) . . . . ?
Au1 Au2 N2 N1 -5.1(9) . . . . ?
N2 Au2 N3 C17 -136(7) . . . . ?
Au3 Au2 N3 C17 -172.3(16) . . . . ?
Au1 Au2 N3 C17 -98.8(15) . . . . ?
N2 Au2 N3 N4 27(8) . . . . ?
Au3 Au2 N3 N4 -9.3(7) . . . . ?
Au1 Au2 N3 N4 64.2(9) . . . . ?
C17 N3 N4 C24 -1.3(15) . . . . ?
Au2 N3 N4 C24 -169.1(9) . . . . ?
C17 N3 N4 Au3 -177.8(10) . . . . ?
Au2 N3 N4 Au3 14.4(11) . . . . ?
N5 Au3 N4 C24 -179(100) . . . . ?
Au2 Au3 N4 C24 175.4(15) . . . . ?
Au4 Au3 N4 C24 95.2(14) . . . . ?
N5 Au3 N4 N3 -4(6) . . . . ?
Au2 Au3 N4 N3 -9.6(7) . . . . ?
Au4 Au3 N4 N3 -89.9(9) . . . . ?
N4 Au3 N5 C31 90(6) . . . . ?
Au2 Au3 N5 C31 95.3(17) . . . . ?
Au4 Au3 N5 C31 178.6(19) . . . . ?
N4 Au3 N5 N6 -77(5) . . . . ?
Au2 Au3 N5 N6 -71.6(10) . . . . ?
Au4 Au3 N5 N6 11.7(8) . . . . ?
C31 N5 N6 C39 -1.1(18) . . . . ?
Au3 N5 N6 C39 169.0(10) . . . . ?
C31 N5 N6 Au4 171.4(11) . . . . ?
Au3 N5 N6 Au4 -18.5(13) . . . . ?
N7 Au4 N6 C39 124(3) . . . . ?
Au1 Au4 N6 C39 -100.1(14) . . . . ?
Au3 Au4 N6 C39 -178.4(15) . . . . ?
N7 Au4 N6 N5 -46(4) . . . . ?
Au1 Au4 N6 N5 89.9(9) . . . . ?
Au3 Au4 N6 N5 11.7(8) . . . . ?
N6 Au4 N7 C46 131(3) . . . . ?
Au1 Au4 N7 C46 -6.2(11) . . . . ?
Au3 Au4 N7 C46 76.5(12) . . . . ?
N6 Au4 N7 C47 -47(4) . . . . ?
Au1 Au4 N7 C47 176.3(10) . . . . ?
Au3 Au4 N7 C47 -101.0(10) . . . . ?
N1 Au1 N8 C46 -164(5) . . . . ?
Au4 Au1 N8 C46 -4.4(11) . . . . ?
Au2 Au1 N8 C46 -92.6(12) . . . . ?
N1 Au1 N8 C55 15(6) . . . . ?
Au4 Au1 N8 C55 175.4(11) . . . . ?
Au2 Au1 N8 C55 87.2(10) . . . . ?
N2 N1 C2 C1 -0.7(17) . . . . ?
Au1 N1 C2 C1 -179.9(12) . . . . ?
N2 N1 C2 C3 -177.4(12) . . . . ?
Au1 N1 C2 C3 3(2) . . . . ?
C9 C1 C2 N1 1(2) . . . . ?
C9 C1 C2 C3 177.3(16) . . . . ?
N1 C2 C3 C8 -153.2(14) . . . . ?
C1 C2 C3 C8 31(2) . . . . ?
N1 C2 C3 C4 24.9(19) . . . . ?
C1 C2 C3 C4 -151.0(16) . . . . ?
C8 C3 C4 C5 1.3(13) . . . . ?
C2 C3 C4 C5 -176.7(11) . . . . ?
C3 C4 C5 C6 -3.4(13) . . . . ?
C4 C5 C6 C7 5.4(19) . . . . ?
C5 C6 C7 C8 -5(2) . . . . ?
C4 C3 C8 C7 -1.1(18) . . . . ?
C2 C3 C8 C7 177.0(14) . . . . ?
C6 C7 C8 C3 3(2) . . . . ?
N1 N2 C9 C1 0(2) . . . . ?
Au2 N2 C9 C1 170.1(13) . . . . ?
N1 N2 C9 C10 173.4(13) . . . . ?
Au2 N2 C9 C10 -17(3) . . . . ?
C2 C1 C9 N2 -1(2) . . . . ?
C2 C1 C9 C10 -172.5(17) . . . . ?
N2 C9 C10 C15 8(5) . . . . ?
C1 C9 C10 C15 179(5) . . . . ?
N2 C9 C10 C11 -175(4) . . . . ?
C1 C9 C10 C11 -4(5) . . . . ?
C15 C10 C11 C12 0.02(15) . . . . ?
C9 C10 C11 C12 -176.9(12) . . . . ?
C10 C11 C12 C13 0.01(14) . . . . ?
C11 C12 C13 C14 0.0(3) . . . . ?
C12 C13 C14 C15 0.0(4) . . . . ?
C11 C10 C15 C14 0.0(3) . . . . ?
C9 C10 C15 C14 176.7(14) . . . . ?
C13 C14 C15 C10 0.0(4) . . . . ?
N4 N3 C17 C16 -0.3(17) . . . . ?
Au2 N3 C17 C16 163.1(12) . . . . ?
N4 N3 C17 C18 179.4(13) . . . . ?
Au2 N3 C17 C18 -17(2) . . . . ?
C24 C16 C17 N3 1.8(18) . . . . ?
C24 C16 C17 C18 -177.9(14) . . . . ?
N3 C17 C18 C23 149(2) . . . . ?
C16 C17 C18 C23 -32(3) . . . . ?
N3 C17 C18 C19 -31(2) . . . . ?
C16 C17 C18 C19 148(2) . . . . ?
C23 C18 C19 C20 -0.01(14) . . . . ?
C17 C18 C19 C20 -179.7(14) . . . . ?
C18 C19 C20 C21 -0.03(13) . . . . ?
C19 C20 C21 C22 0.1(3) . . . . ?
C20 C21 C22 C23 -0.1(4) . . . . ?
C19 C18 C23 C22 0.0(3) . . . . ?
C17 C18 C23 C22 179.7(14) . . . . ?
C21 C22 C23 C18 0.0(4) . . . . ?
N3 N4 C24 C16 2.5(16) . . . . ?
Au3 N4 C24 C16 177.7(11) . . . . ?
N3 N4 C24 C25 178.5(12) . . . . ?
Au3 N4 C24 C25 -6(2) . . . . ?
C17 C16 C24 N4 -2.7(18) . . . . ?
C17 C16 C24 C25 -178.4(13) . . . . ?
N4 C24 C25 C30 32.3(18) . . . . ?
C16 C24 C25 C30 -152.5(14) . . . . ?
N4 C24 C25 C26 -146.2(12) . . . . ?
C16 C24 C25 C26 29.0(19) . . . . ?
C30 C25 C26 C27 0.00(14) . . . . ?
C24 C25 C26 C27 178.6(11) . . . . ?
C25 C26 C27 C28 0.00(14) . . . . ?
C26 C27 C28 C29 0.0(3) . . . . ?
C27 C28 C29 C30 0.0(5) . . . . ?
C26 C25 C30 C29 0.0(3) . . . . ?
C24 C25 C30 C29 -178.5(11) . . . . ?
C28 C29 C30 C25 0.0(4) . . . . ?
N6 N5 C31 C38 -1(2) . . . . ?
Au3 N5 C31 C38 -168.4(13) . . . . ?
N6 N5 C31 C32 -171.2(15) . . . . ?
Au3 N5 C31 C32 21(3) . . . . ?
N5 C31 C32 C37 146(3) . . . . ?
C38 C31 C32 C37 -22(4) . . . . ?
N5 C31 C32 C33 -33(4) . . . . ?
C38 C31 C32 C33 159(3) . . . . ?
C37 C32 C33 C34 -0.02(15) . . . . ?
C31 C32 C33 C34 178.8(16) . . . . ?
C32 C33 C34 C35 -0.03(14) . . . . ?
C33 C34 C35 C36 0.1(3) . . . . ?
C34 C35 C36 C37 -0.1(5) . . . . ?
C33 C32 C37 C36 0.0(3) . . . . ?
C31 C32 C37 C36 -178.8(16) . . . . ?
C35 C36 C37 C32 0.0(5) . . . . ?
N5 C31 C38 C39 2(2) . . . . ?
C32 C31 C38 C39 172.1(18) . . . . ?
C31 C38 C39 N6 -3(2) . . . . ?
C31 C38 C39 C40 -176.9(16) . . . . ?
N5 N6 C39 C38 2.7(19) . . . . ?
Au4 N6 C39 C38 -167.8(13) . . . . ?
N5 N6 C39 C40 177.0(13) . . . . ?
Au4 N6 C39 C40 7(2) . . . . ?
C38 C39 C40 C45 -146.6(17) . . . . ?
N6 C39 C40 C45 40.3(19) . . . . ?
C38 C39 C40 C41 34(2) . . . . ?
N6 C39 C40 C41 -139.5(13) . . . . ?
C45 C40 C41 C42 -0.01(14) . . . . ?
C39 C40 C41 C42 179.8(11) . . . . ?
C40 C41 C42 C43 0.00(14) . . . . ?
C41 C42 C43 C44 0.0(3) . . . . ?
C42 C43 C44 C45 0.0(4) . . . . ?
C41 C40 C45 C44 0.0(3) . . . . ?
C39 C40 C45 C44 -179.8(12) . . . . ?
C43 C44 C45 C40 0.0(5) . . . . ?
C55 N8 C46 N7 -178.4(14) . . . . ?
Au1 N8 C46 N7 1(2) . . . . ?
C47 N7 C46 N8 -177.1(14) . . . . ?
Au4 N7 C46 N8 5(2) . . . . ?
C46 N7 C47 C48 -91.5(16) . . . . ?
Au4 N7 C47 C48 86.2(14) . . . . ?
C46 N7 C47 C52 88.6(17) . . . . ?
Au4 N7 C47 C52 -93.7(13) . . . . ?
C52 C47 C48 C49 1(2) . . . . ?
N7 C47 C48 C49 -178.6(12) . . . . ?
C52 C47 C48 C53 -177.0(15) . . . . ?
N7 C47 C48 C53 3(2) . . . . ?
C47 C48 C49 C50 1(2) . . . . ?
C53 C48 C49 C50 179.1(16) . . . . ?
C48 C49 C50 C51 -3(3) . . . . ?
C49 C50 C51 C52 3(3) . . . . ?
C50 C51 C52 C47 -1(3) . . . . ?
C50 C51 C52 C54 178.2(18) . . . . ?
C48 C47 C52 C51 -1(2) . . . . ?
N7 C47 C52 C51 178.8(14) . . . . ?
C48 C47 C52 C54 179.4(15) . . . . ?
N7 C47 C52 C54 -1(2) . . . . ?
C46 N8 C55 C60 99.2(16) . . . . ?
Au1 N8 C55 C60 -80.6(14) . . . . ?
C46 N8 C55 C56 -85.0(16) . . . . ?
Au1 N8 C55 C56 95.2(13) . . . . ?
N8 C55 C56 C57 -178.6(13) . . . . ?
C60 C55 C56 C57 -3(2) . . . . ?
N8 C55 C56 C61 2(2) . . . . ?
C60 C55 C56 C61 178.4(13) . . . . ?
C55 C56 C57 C58 0(2) . . . . ?
C61 C56 C57 C58 178.9(16) . . . . ?
C56 C57 C58 C59 1(3) . . . . ?
C57 C58 C59 C60 0(2) . . . . ?
N8 C55 C60 C59 -180.0(13) . . . . ?
C56 C55 C60 C59 4(2) . . . . ?
N8 C55 C60 C62 -3(2) . . . . ?
C56 C55 C60 C62 -178.4(13) . . . . ?
C58 C59 C60 C55 -3(2) . . . . ?
C58 C59 C60 C62 179.6(14) . . . . ?
C66 O1 C63 C64 22(5) . . . . ?
O1 C63 C64 C65 -15(6) . . . . ?
C63 C64 C65 C66 -3(7) . . . . ?
C64 C65 C66 O1 21(10) . . . . ?
C63 O1 C66 C65 -26(8) . . . . ?
